data_7703637
loop_
_publ_author_name
'Yang, Jiong'
'Deng, Yi-Fei'
'Zhang, Yuan-Zhu'

_publ_section_title
;
 Two azido-bridged homospin Fe(ii)/Co(ii) coordination polymers featuring
 single-chain magnet behavior.
;
_journal_issue 15
_journal_name_full 'Dalton transactions (Cambridge, England : 2003)'
_journal_page_first 4805
_journal_page_last 4810
_journal_paper_doi 10.1039/d0dt00181c
_journal_volume 49
_journal_year 2020
_chemical_formula_moiety 'C24 H18 Fe2 N14 O2'
_chemical_formula_sum 'C24 H18 Fe2 N14 O2'
_chemical_formula_weight 646.22
_space_group_crystal_system triclinic
_space_group_IT_number 2
_space_group_name_Hall '-P 1'
_space_group_name_H-M_alt 'P -1'
_atom_sites_solution_hydrogens geom
_atom_sites_solution_primary direct
_audit_creation_date 2018-03-25
_audit_creation_method
;
Olex2 1.2
(compiled 2017.03.28 svn.r3405 for OlexSys, GUI svn.r5337)
;
_audit_update_record
;
2019-12-28 deposited with the CCDC.	2020-03-02 downloaded from the CCDC.
;
_cell_angle_alpha 67.790(3)
_cell_angle_beta 82.931(3)
_cell_angle_gamma 66.883(3)
_cell_formula_units_Z 2
_cell_length_a 10.4817(11)
_cell_length_b 10.8265(11)
_cell_length_c 13.7875(13)
_cell_measurement_reflns_used 9872
_cell_measurement_temperature 150(2)
_cell_measurement_theta_max 27.523
_cell_measurement_theta_min 2.405
_cell_volume 1331.6(2)
_computing_cell_refinement 'SAINT v8.37A (Bruker, 2015)'
_computing_data_reduction 'SAINT v8.37A (Bruker, 2015)'
_computing_molecular_graphics 'Olex2 (Dolomanov et al., 2009)'
_computing_publication_material 'Olex2 (Dolomanov et al., 2009)'
_computing_structure_refinement 'XL (Sheldrick, 2008)'
_computing_structure_solution 'SIR2004 (Burla et al., 2007)'
_diffrn_ambient_temperature 150.0
_diffrn_detector 'Bruker APEX2 area detector'
_diffrn_detector_area_resol_mean 7.9
_diffrn_detector_type 'CCD area detector'
_diffrn_measured_fraction_theta_full 0.999
_diffrn_measured_fraction_theta_max 0.994
_diffrn_measurement_device 'three-circle diffractometer'
_diffrn_measurement_device_type 'Bruker APEX-II CCD'
_diffrn_measurement_method '\f and \w scans'
_diffrn_radiation_monochromator 'mirror optics'
_diffrn_radiation_probe x-ray
_diffrn_radiation_type MoK\a
_diffrn_radiation_wavelength 0.71073
_diffrn_reflns_av_R_equivalents 0.0383
_diffrn_reflns_av_unetI/netI 0.0200
_diffrn_reflns_Laue_measured_fraction_full 0.999
_diffrn_reflns_Laue_measured_fraction_max 0.994
_diffrn_reflns_limit_h_max 13
_diffrn_reflns_limit_h_min -13
_diffrn_reflns_limit_k_max 14
_diffrn_reflns_limit_k_min -14
_diffrn_reflns_limit_l_max 17
_diffrn_reflns_limit_l_min -17
_diffrn_reflns_number 69908
_diffrn_reflns_point_group_measured_fraction_full 0.999
_diffrn_reflns_point_group_measured_fraction_max 0.994
_diffrn_reflns_theta_full 25.242
_diffrn_reflns_theta_max 27.526
_diffrn_reflns_theta_min 2.114
_diffrn_source 'microfocus sealed X-ray tube'
_diffrn_source_type 'Incoatec I\ms'
_diffrn_standards_number 0
_exptl_absorpt_coefficient_mu 1.142
_exptl_absorpt_correction_T_max 0.7455
_exptl_absorpt_correction_T_min 0.6667
_exptl_absorpt_correction_type multi-scan
_exptl_absorpt_process_details
'SADABS-2014/5 (Bruker,2014/5) was used for absorption correction. wR2(int) was 0.1753 before and 0.0484 after correction. The Ratio of minimum to maximum transmission is 0.8943. The \l/2 correction factor is Not present.'
_exptl_crystal_colour 'dull dark black'
_exptl_crystal_colour_lustre dull
_exptl_crystal_colour_modifier dark
_exptl_crystal_colour_primary black
_exptl_crystal_density_diffrn 1.612
_exptl_crystal_description block
_exptl_crystal_F_000 656
_exptl_crystal_size_max 0.2
_exptl_crystal_size_mid 0.15
_exptl_crystal_size_min 0.15
_refine_diff_density_max 0.542
_refine_diff_density_min -0.479
_refine_diff_density_rms 0.132
_refine_ls_extinction_method none
_refine_ls_goodness_of_fit_ref 1.191
_refine_ls_hydrogen_treatment constr
_refine_ls_matrix_type full
_refine_ls_number_parameters 379
_refine_ls_number_reflns 6098
_refine_ls_number_restraints 0
_refine_ls_restrained_S_all 1.191
_refine_ls_R_factor_all 0.0397
_refine_ls_R_factor_gt 0.0300
_refine_ls_shift/su_max 0.001
_refine_ls_shift/su_mean 0.000
_refine_ls_structure_factor_coef Fsqd
_refine_ls_weighting_details 'w=1/[\s^2^(Fo^2^)+(0.0390P)^2^+0.8830P] where P=(Fo^2^+2Fc^2^)/3'
_refine_ls_weighting_scheme calc
_refine_ls_wR_factor_gt 0.0739
_refine_ls_wR_factor_ref 0.0864
_reflns_Friedel_coverage 0.000
_reflns_number_gt 5373
_reflns_number_total 6098
_reflns_threshold_expression 'I > 2\s(I)'
_cod_data_source_file d0dt00181c2.cif
_cod_data_source_block mo_yj025_0m
_cod_depositor_comments 'Adding full bibliography for 7703636--7703637.cif.'
_cod_database_code 7703637
_shelxl_version_number 2013-4
_shelx_space_group_comment
;
The symmetry employed for this shelxl refinement is uniquely defined
by the following loop, which should always be used as a source of
symmetry information in preference to the above space-group names.
They are only intended as comments.
;
_olex2_refinement_description
;
1. Fixed Uiso
 At 1.2 times of:
  All C(H) groups
2.a Aromatic/amide H refined with riding coordinates:
 C13(H13), C16(H16), C15(H15), C4(H4), C14(H14), C1(H1), C8(H8), C3(H3),
 C2(H2), C12(H12), C20(H20), C9(H9), C24(H24), C10(H10), C23(H23), C21(H21),
 C11(H11), C22(H22)
;
_olex2_submission_special_instructions 'No special instructions were received'

loop_
_space_group_symop_operation_xyz
'x, y, z'
'-x, -y, -z'

loop_
_atom_site_label
_atom_site_type_symbol
_atom_site_fract_x
_atom_site_fract_y
_atom_site_fract_z
_atom_site_U_iso_or_equiv
_atom_site_adp_type
_atom_site_occupancy
_atom_site_site_symmetry_order
_atom_site_calc_flag
_atom_site_refinement_flags_posn
_atom_site_refinement_flags_adp
_atom_site_refinement_flags_occupancy
_atom_site_disorder_assembly
_atom_site_disorder_group
Fe1 Fe 0.60118(3) 0.53869(3) 0.40182(2) 0.01258(8) Uani 1 1 d . . . . .
Fe2 Fe 0.86779(3) 0.61590(3) 0.42322(2) 0.01420(8) Uani 1 1 d . . . . .
O2 O 0.86149(14) 0.77367(14) 0.26798(11) 0.0188(3) Uani 1 1 d . . . . .
O1 O 0.59541(15) 0.67765(15) 0.22772(11) 0.0215(3) Uani 1 1 d . . . . .
N9 N 0.88087(16) 0.40921(17) 0.31693(13) 0.0175(3) Uani 1 1 d . . . . .
N1 N 0.57262(16) 0.42649(17) 0.31179(13) 0.0166(3) Uani 1 1 d . . . . .
N14 N 0.86224(16) 0.80672(17) 0.44622(13) 0.0163(3) Uani 1 1 d . . . . .
N2 N 0.61179(16) 0.38184(17) 0.55368(12) 0.0155(3) Uani 1 1 d . . . . .
N5 N 0.64240(16) 0.70030(17) 0.42489(13) 0.0156(3) Uani 1 1 d . . . . .
N11 N 0.91152(17) 0.49102(18) 0.58350(13) 0.0189(3) Uani 1 1 d . . . . .
N12 N 0.83824(18) 0.48146(17) 0.65616(13) 0.0215(4) Uani 1 1 d . . . . .
N3 N 0.70942(17) 0.28746(17) 0.60871(13) 0.0181(3) Uani 1 1 d . . . . .
N8 N 0.82676(17) 0.46270(18) 0.38020(13) 0.0182(3) Uani 1 1 d . . . . .
N10 N 0.9316(2) 0.3533(2) 0.25707(15) 0.0291(4) Uani 1 1 d . . . . .
N6 N 0.57000(19) 0.82377(19) 0.37960(16) 0.0278(4) Uani 1 1 d . . . . .
C5 C 0.59114(19) 0.4748(2) 0.20739(15) 0.0173(4) Uani 1 1 d . . . . .
C6 C 0.6196(2) 0.6099(2) 0.16874(15) 0.0179(4) Uani 1 1 d . . . . .
C13 C 0.8481(2) 0.8246(2) 0.53837(16) 0.0208(4) Uani 1 1 d . . . . .
H13 H 0.8478 0.7464 0.6004 0.025 Uiso 1 1 calc R . . . .
N4 N 0.8015(2) 0.1957(2) 0.66082(17) 0.0350(5) Uani 1 1 d . . . . .
C17 C 0.86006(19) 0.9192(2) 0.35861(15) 0.0161(4) Uani 1 1 d . . . . .
C16 C 0.8456(2) 1.0512(2) 0.36082(16) 0.0210(4) Uani 1 1 d . . . . .
H16 H 0.8440 1.1288 0.2977 0.025 Uiso 1 1 calc R . . . .
C7 C 0.6709(2) 0.6635(2) 0.06193(15) 0.0198(4) Uani 1 1 d . . . . .
C15 C 0.8334(2) 1.0675(2) 0.45715(17) 0.0247(4) Uani 1 1 d . . . . .
H15 H 0.8249 1.1561 0.4611 0.030 Uiso 1 1 calc R . . . .
C4 C 0.5716(2) 0.4115(2) 0.14274(17) 0.0238(4) Uani 1 1 d . . . . .
H4 H 0.5874 0.4463 0.0698 0.029 Uiso 1 1 calc R . . . .
C18 C 0.86450(19) 0.8899(2) 0.26041(15) 0.0166(4) Uani 1 1 d . . . . .
C14 C 0.8339(2) 0.9535(2) 0.54677(17) 0.0251(4) Uani 1 1 d . . . . .
H14 H 0.8246 0.9626 0.6134 0.030 Uiso 1 1 calc R . . . .
C19 C 0.8617(2) 1.0014(2) 0.15658(15) 0.0195(4) Uani 1 1 d . . . . .
C1 C 0.5322(2) 0.3150(2) 0.35271(17) 0.0220(4) Uani 1 1 d . . . . .
H1 H 0.5196 0.2797 0.4261 0.026 Uiso 1 1 calc R . . . .
C8 C 0.7707(2) 0.5701(2) 0.01819(17) 0.0266(5) Uani 1 1 d . . . . .
H8 H 0.8053 0.4692 0.0561 0.032 Uiso 1 1 calc R . . . .
N13 N 0.7665(2) 0.4738(2) 0.72735(16) 0.0438(6) Uani 1 1 d . . . . .
C3 C 0.5285(2) 0.2966(2) 0.18665(18) 0.0271(5) Uani 1 1 d . . . . .
H3 H 0.5137 0.2516 0.1441 0.032 Uiso 1 1 calc R . . . .
C2 C 0.5078(2) 0.2487(2) 0.29231(19) 0.0274(5) Uani 1 1 d . . . . .
H2 H 0.4770 0.1711 0.3238 0.033 Uiso 1 1 calc R . . . .
C12 C 0.6211(2) 0.8114(2) 0.00588(16) 0.0241(4) Uani 1 1 d . . . . .
H12 H 0.5550 0.8754 0.0360 0.029 Uiso 1 1 calc R . . . .
C20 C 0.7677(2) 1.0299(2) 0.08021(17) 0.0282(5) Uani 1 1 d . . . . .
H20 H 0.7089 0.9772 0.0952 0.034 Uiso 1 1 calc R . . . .
C9 C 0.8190(3) 0.6253(3) -0.08055(18) 0.0328(5) Uani 1 1 d . . . . .
H9 H 0.8881 0.5623 -0.1099 0.039 Uiso 1 1 calc R . . . .
C24 C 0.9503(2) 1.0763(2) 0.13311(17) 0.0260(5) Uani 1 1 d . . . . .
H24 H 1.0148 1.0569 0.1847 0.031 Uiso 1 1 calc R . . . .
C10 C 0.7666(3) 0.7723(3) -0.13648(18) 0.0336(5) Uani 1 1 d . . . . .
H10 H 0.7986 0.8095 -0.2047 0.040 Uiso 1 1 calc R . . . .
C23 C 0.9439(3) 1.1788(2) 0.03435(19) 0.0331(5) Uani 1 1 d . . . . .
H23 H 1.0054 1.2286 0.0178 0.040 Uiso 1 1 calc R . . . .
C21 C 0.7604(3) 1.1350(3) -0.01750(18) 0.0362(6) Uani 1 1 d . . . . .
H21 H 0.6948 1.1563 -0.0690 0.043 Uiso 1 1 calc R . . . .
C11 C 0.6679(3) 0.8652(3) -0.09346(17) 0.0311(5) Uani 1 1 d . . . . .
H11 H 0.6322 0.9659 -0.1322 0.037 Uiso 1 1 calc R . . . .
C22 C 0.8484(3) 1.2091(3) -0.04037(18) 0.0369(6) Uani 1 1 d . . . . .
H22 H 0.8432 1.2811 -0.1076 0.044 Uiso 1 1 calc R . . . .
N7 N 0.5001(3) 0.9406(2) 0.3363(3) 0.0694(9) Uani 1 1 d . . . . .

loop_
_atom_site_aniso_label
_atom_site_aniso_U_11
_atom_site_aniso_U_22
_atom_site_aniso_U_33
_atom_site_aniso_U_23
_atom_site_aniso_U_13
_atom_site_aniso_U_12
Fe1 0.01277(14) 0.01260(13) 0.01326(14) -0.00519(10) 0.00245(10) -0.00578(10)
Fe2 0.01359(14) 0.01349(14) 0.01545(14) -0.00414(10) -0.00025(10) -0.00589(10)
O2 0.0208(7) 0.0171(7) 0.0187(7) -0.0060(5) 0.0011(5) -0.0081(6)
O1 0.0289(8) 0.0222(7) 0.0167(7) -0.0087(6) 0.0031(6) -0.0119(6)
N9 0.0124(8) 0.0170(8) 0.0202(8) -0.0025(7) -0.0010(6) -0.0063(6)
N1 0.0143(8) 0.0168(8) 0.0197(8) -0.0087(6) 0.0009(6) -0.0049(6)
N14 0.0147(8) 0.0155(7) 0.0183(8) -0.0047(6) -0.0008(6) -0.0060(6)
N2 0.0122(8) 0.0166(8) 0.0153(8) -0.0039(6) 0.0008(6) -0.0048(6)
N5 0.0137(8) 0.0154(8) 0.0192(8) -0.0070(6) 0.0012(6) -0.0064(6)
N11 0.0137(8) 0.0185(8) 0.0210(8) -0.0041(7) -0.0027(7) -0.0043(6)
N12 0.0201(9) 0.0148(8) 0.0217(9) -0.0020(7) -0.0065(7) -0.0009(7)
N3 0.0170(8) 0.0171(8) 0.0197(8) -0.0077(7) 0.0017(7) -0.0053(7)
N8 0.0140(8) 0.0194(8) 0.0234(9) -0.0097(7) 0.0017(6) -0.0071(6)
N10 0.0256(10) 0.0373(11) 0.0265(10) -0.0193(9) 0.0062(8) -0.0082(8)
N6 0.0220(9) 0.0182(9) 0.0449(12) -0.0107(8) -0.0052(8) -0.0082(8)
C5 0.0141(9) 0.0200(9) 0.0163(9) -0.0068(7) -0.0022(7) -0.0039(7)
C6 0.0152(9) 0.0201(9) 0.0160(9) -0.0061(8) -0.0026(7) -0.0039(7)
C13 0.0230(10) 0.0201(10) 0.0180(9) -0.0052(8) -0.0010(8) -0.0080(8)
N4 0.0288(11) 0.0265(10) 0.0378(11) -0.0071(9) -0.0114(9) 0.0010(8)
C17 0.0119(9) 0.0161(9) 0.0178(9) -0.0040(7) -0.0006(7) -0.0045(7)
C16 0.0227(10) 0.0172(9) 0.0210(10) -0.0043(8) -0.0009(8) -0.0073(8)
C7 0.0208(10) 0.0242(10) 0.0140(9) -0.0062(8) -0.0013(7) -0.0084(8)
C15 0.0286(11) 0.0174(9) 0.0296(11) -0.0106(8) -0.0037(9) -0.0070(8)
C4 0.0231(11) 0.0275(11) 0.0214(10) -0.0121(9) -0.0036(8) -0.0058(9)
C18 0.0111(9) 0.0164(9) 0.0194(9) -0.0050(7) 0.0005(7) -0.0036(7)
C14 0.0314(12) 0.0237(10) 0.0212(10) -0.0101(8) -0.0032(9) -0.0082(9)
C19 0.0199(10) 0.0174(9) 0.0181(10) -0.0068(8) 0.0025(8) -0.0042(8)
C1 0.0207(10) 0.0216(10) 0.0268(11) -0.0105(8) 0.0053(8) -0.0107(8)
C8 0.0268(11) 0.0285(11) 0.0208(10) -0.0087(9) 0.0033(9) -0.0076(9)
N13 0.0335(12) 0.0487(13) 0.0227(10) -0.0030(9) 0.0103(9) -0.0012(10)
C3 0.0235(11) 0.0295(11) 0.0366(12) -0.0225(10) -0.0043(9) -0.0067(9)
C2 0.0233(11) 0.0232(10) 0.0429(13) -0.0170(10) 0.0032(9) -0.0117(9)
C12 0.0304(12) 0.0245(10) 0.0201(10) -0.0091(8) 0.0025(8) -0.0124(9)
C20 0.0305(12) 0.0303(11) 0.0232(11) -0.0081(9) -0.0010(9) -0.0118(10)
C9 0.0312(12) 0.0437(14) 0.0252(12) -0.0172(10) 0.0106(9) -0.0141(11)
C24 0.0246(11) 0.0224(10) 0.0273(11) -0.0049(9) 0.0032(9) -0.0097(9)
C10 0.0411(14) 0.0456(14) 0.0185(11) -0.0085(10) 0.0082(10) -0.0256(12)
C23 0.0354(13) 0.0234(11) 0.0329(13) -0.0033(9) 0.0093(10) -0.0126(10)
C21 0.0406(14) 0.0369(13) 0.0216(11) -0.0054(10) -0.0060(10) -0.0080(11)
C11 0.0432(14) 0.0288(11) 0.0216(11) -0.0029(9) -0.0004(10) -0.0193(11)
C22 0.0485(15) 0.0250(11) 0.0209(11) 0.0017(9) 0.0034(10) -0.0076(11)
N7 0.0576(17) 0.0200(11) 0.120(3) -0.0144(14) -0.0419(17) -0.0019(11)

loop_
_atom_type_symbol
_atom_type_description
_atom_type_scat_dispersion_real
_atom_type_scat_dispersion_imag
_atom_type_scat_source
C C 0.0033 0.0016 'International Tables Vol C Tables 4.2.6.8 and 6.1.1.4'
H H 0.0000 0.0000 'International Tables Vol C Tables 4.2.6.8 and 6.1.1.4'
Fe Fe 0.3463 0.8444 'International Tables Vol C Tables 4.2.6.8 and 6.1.1.4'
N N 0.0061 0.0033 'International Tables Vol C Tables 4.2.6.8 and 6.1.1.4'
O O 0.0106 0.0060 'International Tables Vol C Tables 4.2.6.8 and 6.1.1.4'

loop_
_geom_angle_atom_site_label_1
_geom_angle_atom_site_label_2
_geom_angle_atom_site_label_3
_geom_angle
_geom_angle_site_symmetry_1
_geom_angle_site_symmetry_3
_geom_angle_publ_flag
N1 Fe1 O1 72.10(6) . . ?
N1 Fe1 N2 96.71(6) . 2_666 ?
N1 Fe1 N8 92.38(6) . . ?
N2 Fe1 O1 170.35(6) . . ?
N2 Fe1 O1 103.55(6) 2_666 . ?
N2 Fe1 N1 98.59(6) . . ?
N2 Fe1 N2 79.66(6) . 2_666 ?
N2 Fe1 N8 170.16(6) 2_666 . ?
N2 Fe1 N8 95.30(6) . . ?
N5 Fe1 O1 83.80(6) . . ?
N5 Fe1 N1 155.60(6) . . ?
N5 Fe1 N2 105.28(6) . . ?
N5 Fe1 N2 92.50(6) . 2_666 ?
N5 Fe1 N8 80.61(6) . . ?
N8 Fe1 O1 82.81(6) . . ?
O2 Fe2 N14 73.95(6) . . ?
O2 Fe2 N5 90.52(6) . . ?
N5 Fe2 N14 88.42(6) . . ?
N11 Fe2 O2 162.60(6) . . ?
N11 Fe2 O2 91.01(6) 2_766 . ?
N11 Fe2 N14 99.48(6) 2_766 . ?
N11 Fe2 N14 91.88(6) . . ?
N11 Fe2 N5 99.30(6) . . ?
N11 Fe2 N5 172.07(6) 2_766 . ?
N11 Fe2 N11 81.24(7) . 2_766 ?
N11 Fe2 N8 97.19(7) . . ?
N11 Fe2 N8 92.19(6) 2_766 . ?
N8 Fe2 O2 98.66(6) . . ?
N8 Fe2 N14 166.20(6) . . ?
N8 Fe2 N5 79.89(6) . . ?
C18 O2 Fe2 118.26(12) . . ?
C6 O1 Fe1 113.68(12) . . ?
N10 N9 N8 177.5(2) . . ?
C5 N1 Fe1 118.33(13) . . ?
C1 N1 Fe1 123.58(14) . . ?
C1 N1 C5 118.04(17) . . ?
C13 N14 Fe2 125.28(13) . . ?
C13 N14 C17 118.24(16) . . ?
C17 N14 Fe2 116.17(12) . . ?
Fe1 N2 Fe1 100.34(6) . 2_666 ?
N3 N2 Fe1 131.37(13) . . ?
N3 N2 Fe1 127.40(13) . 2_666 ?
Fe1 N5 Fe2 100.73(6) . . ?
N6 N5 Fe1 118.53(14) . . ?
N6 N5 Fe2 124.10(14) . . ?
Fe2 N11 Fe2 98.75(7) . 2_766 ?
N12 N11 Fe2 131.23(14) . . ?
N12 N11 Fe2 130.01(14) . 2_766 ?
N13 N12 N11 179.1(2) . . ?
N4 N3 N2 178.6(2) . . ?
Fe2 N8 Fe1 98.01(6) . . ?
N9 N8 Fe1 122.76(13) . . ?
N9 N8 Fe2 129.75(13) . . ?
N7 N6 N5 179.2(2) . . ?
N1 C5 C6 113.25(16) . . ?
N1 C5 C4 122.35(19) . . ?
C4 C5 C6 124.10(18) . . ?
O1 C6 C5 117.62(17) . . ?
O1 C6 C7 121.05(18) . . ?
C7 C6 C5 121.30(17) . . ?
N14 C13 H13 118.8 . . ?
N14 C13 C14 122.49(19) . . ?
C14 C13 H13 118.8 . . ?
N14 C17 C16 122.50(18) . . ?
N14 C17 C18 113.17(16) . . ?
C16 C17 C18 124.19(17) . . ?
C17 C16 H16 120.7 . . ?
C15 C16 C17 118.62(18) . . ?
C15 C16 H16 120.7 . . ?
C8 C7 C6 121.71(18) . . ?
C12 C7 C6 118.59(18) . . ?
C12 C7 C8 119.65(19) . . ?
C16 C15 H15 120.5 . . ?
C14 C15 C16 119.07(18) . . ?
C14 C15 H15 120.5 . . ?
C5 C4 H4 120.6 . . ?
C5 C4 C3 118.7(2) . . ?
C3 C4 H4 120.6 . . ?
O2 C18 C17 118.27(17) . . ?
O2 C18 C19 120.78(17) . . ?
C19 C18 C17 120.78(16) . . ?
C13 C14 H14 120.5 . . ?
C15 C14 C13 119.06(19) . . ?
C15 C14 H14 120.5 . . ?
C20 C19 C18 118.00(19) . . ?
C24 C19 C18 122.17(19) . . ?
C24 C19 C20 119.82(19) . . ?
N1 C1 H1 118.7 . . ?
N1 C1 C2 122.6(2) . . ?
C2 C1 H1 118.7 . . ?
C7 C8 H8 120.1 . . ?
C9 C8 C7 119.8(2) . . ?
C9 C8 H8 120.1 . . ?
C4 C3 H3 120.5 . . ?
C2 C3 C4 119.00(19) . . ?
C2 C3 H3 120.5 . . ?
C1 C2 H2 120.4 . . ?
C3 C2 C1 119.3(2) . . ?
C3 C2 H2 120.4 . . ?
C7 C12 H12 119.9 . . ?
C11 C12 C7 120.1(2) . . ?
C11 C12 H12 119.9 . . ?
C19 C20 H20 120.1 . . ?
C21 C20 C19 119.8(2) . . ?
C21 C20 H20 120.1 . . ?
C8 C9 H9 120.0 . . ?
C10 C9 C8 120.0(2) . . ?
C10 C9 H9 120.0 . . ?
C19 C24 H24 120.1 . . ?
C23 C24 C19 119.7(2) . . ?
C23 C24 H24 120.1 . . ?
C9 C10 H10 119.8 . . ?
C11 C10 C9 120.4(2) . . ?
C11 C10 H10 119.8 . . ?
C24 C23 H23 119.8 . . ?
C22 C23 C24 120.3(2) . . ?
C22 C23 H23 119.8 . . ?
C20 C21 H21 119.9 . . ?
C22 C21 C20 120.2(2) . . ?
C22 C21 H21 119.9 . . ?
C12 C11 C10 120.0(2) . . ?
C12 C11 H11 120.0 . . ?
C10 C11 H11 120.0 . . ?
C23 C22 C21 120.2(2) . . ?
C23 C22 H22 119.9 . . ?
C21 C22 H22 119.9 . . ?

loop_
_geom_bond_atom_site_label_1
_geom_bond_atom_site_label_2
_geom_bond_distance
_geom_bond_site_symmetry_2
_geom_bond_publ_flag
Fe1 O1 2.2941(14) . ?
Fe1 N1 2.1501(16) . ?
Fe1 N2 2.1216(16) . ?
Fe1 N2 2.1573(16) 2_666 ?
Fe1 N5 2.0970(16) . ?
Fe1 N8 2.2002(16) . ?
Fe2 O2 2.1647(14) . ?
Fe2 N14 2.1835(16) . ?
Fe2 N5 2.1735(16) . ?
Fe2 N11 2.1506(17) 2_766 ?
Fe2 N11 2.1036(17) . ?
Fe2 N8 2.1576(16) . ?
O2 C18 1.235(2) . ?
O1 C6 1.232(2) . ?
N9 N8 1.192(2) . ?
N9 N10 1.161(2) . ?
N1 C5 1.351(3) . ?
N1 C1 1.335(3) . ?
N14 C13 1.338(3) . ?
N14 C17 1.347(2) . ?
N2 Fe1 2.1573(16) 2_666 ?
N2 N3 1.205(2) . ?
N5 N6 1.201(2) . ?
N11 Fe2 2.1507(16) 2_766 ?
N11 N12 1.183(2) . ?
N12 N13 1.158(3) . ?
N3 N4 1.146(2) . ?
N6 N7 1.141(3) . ?
C5 C6 1.493(3) . ?
C5 C4 1.386(3) . ?
C6 C7 1.483(3) . ?
C13 H13 0.9500 . ?
C13 C14 1.391(3) . ?
C17 C16 1.389(3) . ?
C17 C18 1.494(3) . ?
C16 H16 0.9500 . ?
C16 C15 1.389(3) . ?
C7 C8 1.399(3) . ?
C7 C12 1.393(3) . ?
C15 H15 0.9500 . ?
C15 C14 1.376(3) . ?
C4 H4 0.9500 . ?
C4 C3 1.387(3) . ?
C18 C19 1.478(3) . ?
C14 H14 0.9500 . ?
C19 C20 1.395(3) . ?
C19 C24 1.394(3) . ?
C1 H1 0.9500 . ?
C1 C2 1.386(3) . ?
C8 H8 0.9500 . ?
C8 C9 1.385(3) . ?
C3 H3 0.9500 . ?
C3 C2 1.370(3) . ?
C2 H2 0.9500 . ?
C12 H12 0.9500 . ?
C12 C11 1.382(3) . ?
C20 H20 0.9500 . ?
C20 C21 1.384(3) . ?
C9 H9 0.9500 . ?
C9 C10 1.385(4) . ?
C24 H24 0.9500 . ?
C24 C23 1.383(3) . ?
C10 H10 0.9500 . ?
C10 C11 1.385(3) . ?
C23 H23 0.9500 . ?
C23 C22 1.382(4) . ?
C21 H21 0.9500 . ?
C21 C22 1.383(4) . ?
C11 H11 0.9500 . ?
C22 H22 0.9500 . ?
